data_7702983
loop_
_publ_author_name
'Rios Yepes, Yersica'
'Mart\'inez, Javier'
'Rangel S\'anchez, Hiram'
'Quintero, Celso'
'Ortega-Alfaro, M Carmen'
'L\'opez-Cort\'es, Jos\'e G'
'Daniliuc, Constantin G.'
'Anti\~nolo, Antonio'
'Ramos, Alberto'
'Rojas, Ren\'e S'

_publ_section_title
;
 Aluminum complexes with new non-symmetric ferrocenyl amidine ligands and
 their application in CO<sub>2</sub> transformation into cyclic
 carbonates.
;
_journal_issue 4
_journal_name_full 'Dalton transactions (Cambridge, England : 2003)'
_journal_page_first 1124
_journal_page_last 1134
_journal_paper_doi 10.1039/c9dt03808f
_journal_volume 49
_journal_year 2020
_chemical_formula_sum 'C41 H45 Al Fe2 N4'
_chemical_formula_weight 732.49
_space_group_crystal_system monoclinic
_space_group_IT_number 15
_space_group_name_Hall '-C 2yc'
_space_group_name_H-M_alt 'C 1 2/c 1'
_atom_sites_solution_hydrogens geom
_audit_creation_method 'APEX3 v2016.1-0'
_audit_update_record
;
2019-06-15 deposited with the CCDC.	2019-12-17 downloaded from the CCDC.
;
_cell_angle_alpha 90
_cell_angle_beta 101.284(4)
_cell_angle_gamma 90
_cell_formula_units_Z 8
_cell_length_a 20.6079(19)
_cell_length_b 8.0992(7)
_cell_length_c 43.270(4)
_cell_measurement_reflns_used 8476
_cell_measurement_temperature 100.(2)
_cell_measurement_theta_max 66.6562
_cell_measurement_theta_min 4.1674
_cell_volume 7082.5(11)
_computing_cell_refinement 'SAINT V8.37A (Bruker AXS Inc., 2015)'
_computing_data_collection 'APEX3 v2016.1-0 (Bruker AXS Inc., 2016)'
_computing_data_reduction 'SAINT V8.37A (Bruker AXS Inc., 2015)'
_computing_molecular_graphics 'APEX3 v2016.1-0 (Bruker AXS Inc., 2016)'
_computing_publication_material 'APEX3 v2016.1-0 (Bruker AXS Inc., 2016)'
_computing_structure_refinement 'SHELXL-2014/7 (Sheldrick, 2014)'
_computing_structure_solution 'SHELXL-2014/7 (Sheldrick, 2014)'
_diffrn_ambient_temperature 100.(2)
_diffrn_detector_area_resol_mean 8.3333
_diffrn_measured_fraction_theta_full 0.993
_diffrn_measured_fraction_theta_max 0.993
_diffrn_measurement_device_type 'Kappa CCD APEXII'
_diffrn_measurement_method 'phi / omega scans'
_diffrn_radiation_monochromator graphite
_diffrn_radiation_type CuK\a
_diffrn_radiation_wavelength 1.54178
_diffrn_reflns_av_R_equivalents 0.0793
_diffrn_reflns_av_unetI/netI 0.0504
_diffrn_reflns_limit_h_max 23
_diffrn_reflns_limit_h_min -24
_diffrn_reflns_limit_k_max 9
_diffrn_reflns_limit_k_min -9
_diffrn_reflns_limit_l_max 51
_diffrn_reflns_limit_l_min -51
_diffrn_reflns_number 39924
_diffrn_reflns_theta_full 66.83
_diffrn_reflns_theta_max 66.83
_diffrn_reflns_theta_min 4.17
_diffrn_source 'fine-focus sealed tube'
_diffrn_source_type 'fine-focus sealed tube'
_exptl_absorpt_coefficient_mu 7.074
_exptl_absorpt_correction_T_max 0.54
_exptl_absorpt_correction_T_min 0.42
_exptl_absorpt_correction_type multi-scan
_exptl_absorpt_process_details
;
Bruker AXS (2014). SADABS, Version 2014/5, Bruker AXS Inc., Madison, Wisconsin,
USA.
;
_exptl_crystal_colour orange
_exptl_crystal_density_diffrn 1.374
_exptl_crystal_density_method 'not measured'
_exptl_crystal_description prism
_exptl_crystal_F_000 3072
_exptl_crystal_size_max 0.220
_exptl_crystal_size_mid 0.180
_exptl_crystal_size_min 0.100
_refine_diff_density_max 0.338
_refine_diff_density_min -0.446
_refine_ls_extinction_method none
_refine_ls_goodness_of_fit_ref 1.113
_refine_ls_hydrogen_treatment constr
_refine_ls_matrix_type full
_refine_ls_number_parameters 440
_refine_ls_number_reflns 6238
_refine_ls_number_restraints 0
_refine_ls_restrained_S_all 1.113
_refine_ls_R_factor_all 0.0543
_refine_ls_R_factor_gt 0.0430
_refine_ls_shift/su_max 0.001
_refine_ls_shift/su_mean 0.000
_refine_ls_structure_factor_coef Fsqd
_refine_ls_weighting_details 'w=1/[\s^2^(Fo^2^)+(0.0574P)^2^] where P=(Fo^2^+2Fc^2^)/3'
_refine_ls_weighting_scheme calc
_refine_ls_wR_factor_gt 0.1067
_refine_ls_wR_factor_ref 0.1104
_reflns_number_gt 5041
_reflns_number_total 6238
_reflns_threshold_expression 'I > 2\s(I)'
_cod_data_source_file c9dt03808f2.cif
_cod_data_source_block dan9448
_cod_depositor_comments 'Adding full bibliography for 7702981--7702983.cif.'
_cod_database_code 7702983

loop_
_space_group_symop_operation_xyz
'x, y, z'
'-x, y, -z+1/2'
'x+1/2, y+1/2, z'
'-x+1/2, y+1/2, -z+1/2'
'-x, -y, -z'
'x, -y, z-1/2'
'-x+1/2, -y+1/2, -z'
'x+1/2, -y+1/2, z-1/2'

loop_
_atom_site_type_symbol
_atom_site_label
_atom_site_fract_x
_atom_site_fract_y
_atom_site_fract_z
_atom_site_U_iso_or_equiv
_atom_site_adp_type
_atom_site_calc_flag
_atom_site_refinement_flags_adp
_atom_site_refinement_flags_posn
_atom_site_occupancy
Al Al1 0.31996(4) 0.32331(10) 0.36775(2) 0.0157(2) Uani d . . 1
Fe Fe1 0.49215(2) 0.35867(6) 0.31356(2) 0.01697(13) Uani d . . 1
Fe Fe2 0.15232(2) 0.30841(6) 0.43967(2) 0.01770(13) Uani d . . 1
N N1 0.38738(11) 0.4693(3) 0.35256(5) 0.0155(5) Uani d . . 1
N N2 0.36581(12) 0.4714(3) 0.39978(5) 0.0169(5) Uani d . . 1
N N3 0.23538(12) 0.2912(3) 0.38437(5) 0.0159(5) Uani d . . 1
N N4 0.24098(11) 0.3861(3) 0.33760(5) 0.0165(5) Uani d . . 1
C C1 0.40287(14) 0.5392(4) 0.38090(6) 0.0170(6) Uani d . . 1
C C2 0.45238(17) 0.6727(4) 0.39089(7) 0.0270(8) Uani d . . 1
H H2A 0.497 0.6295 0.3914 0.041 Uiso calc U R 1
H H2B 0.4489 0.7118 0.4119 0.041 Uiso calc U R 1
H H2C 0.4438 0.7645 0.3759 0.041 Uiso calc U R 1
C C3 0.20042(15) 0.3386(3) 0.35674(6) 0.0158(6) Uani d . . 1
C C4 0.12643(14) 0.3451(4) 0.34770(7) 0.0205(7) Uani d . . 1
H H4A 0.1095 0.2363 0.3401 0.031 Uiso calc U R 1
H H4B 0.1134 0.427 0.331 0.031 Uiso calc U R 1
H H4C 0.108 0.3762 0.3661 0.031 Uiso calc U R 1
C C5 0.35306(16) 0.0976(4) 0.36485(8) 0.0288(8) Uani d . . 1
H H5A 0.3776 0.0914 0.3476 0.043 Uiso calc U R 1
H H5B 0.3157 0.0206 0.3607 0.043 Uiso calc U R 1
H H5C 0.3825 0.0681 0.3847 0.043 Uiso calc U R 1
C C11 0.41711(14) 0.4974(3) 0.32678(6) 0.0159(6) Uani d . . 1
C C12 0.39430(15) 0.4130(4) 0.29745(6) 0.0186(6) Uani d . . 1
H H12 0.3592 0.3351 0.2933 0.022 Uiso calc U R 1
C C13 0.43343(15) 0.4663(4) 0.27556(7) 0.0215(7) Uani d . . 1
H H13 0.4286 0.4305 0.2543 0.026 Uiso calc U R 1
C C14 0.48044(16) 0.5812(4) 0.29076(7) 0.0224(7) Uani d . . 1
H H14 0.5127 0.6361 0.2815 0.027 Uiso calc U R 1
C C15 0.47127(15) 0.6008(4) 0.32252(7) 0.0192(6) Uani d . . 1
H H15 0.4966 0.6702 0.3381 0.023 Uiso calc U R 1
C C16 0.49581(17) 0.1095(4) 0.32125(9) 0.0355(9) Uani d . . 1
H H16 0.4589 0.0369 0.3183 0.043 Uiso calc U R 1
C C17 0.53338(19) 0.1516(4) 0.29853(8) 0.0343(9) Uani d . . 1
H H17 0.5259 0.1124 0.2774 0.041 Uiso calc U R 1
C C18 0.58349(17) 0.2606(4) 0.31215(8) 0.0338(9) Uani d . . 1
H H18 0.616 0.3077 0.302 0.041 Uiso calc U R 1
C C19 0.57712(18) 0.2884(4) 0.34365(8) 0.0360(9) Uani d . . 1
H H19 0.6044 0.3577 0.3585 0.043 Uiso calc U R 1
C C20 0.52285(19) 0.1944(5) 0.34906(8) 0.0363(9) Uani d . . 1
H H20 0.5072 0.1894 0.3683 0.044 Uiso calc U R 1
C C21 0.21026(15) 0.2173(4) 0.40867(6) 0.0171(6) Uani d . . 1
C C22 0.15075(15) 0.1215(4) 0.40708(7) 0.0204(7) Uani d . . 1
H H22 0.1174 0.1046 0.3888 0.025 Uiso calc U R 1
C C23 0.15056(15) 0.0562(4) 0.43779(7) 0.0227(7) Uani d . . 1
H H23 0.1174 -0.0126 0.4435 0.027 Uiso calc U R 1
C C24 0.20872(16) 0.1127(4) 0.45824(7) 0.0234(7) Uani d . . 1
H H24 0.2214 0.0875 0.48 0.028 Uiso calc U R 1
C C25 0.24487(15) 0.2135(4) 0.44060(7) 0.0199(7) Uani d . . 1
H H25 0.2852 0.2689 0.4487 0.024 Uiso calc U R 1
C C26 0.13104(16) 0.5530(4) 0.42955(7) 0.0260(7) Uani d . . 1
H H26 0.1444 0.6159 0.4133 0.031 Uiso calc U R 1
C C27 0.07180(16) 0.4619(4) 0.42688(7) 0.0234(7) Uani d . . 1
H H27 0.0384 0.4525 0.4084 0.028 Uiso calc U R 1
C C28 0.07047(16) 0.3866(4) 0.45649(7) 0.0249(7) Uani d . . 1
H H28 0.0361 0.3186 0.4612 0.03 Uiso calc U R 1
C C29 0.12939(16) 0.4311(4) 0.47758(7) 0.0266(7) Uani d . . 1
H H29 0.1415 0.3985 0.499 0.032 Uiso calc U R 1
C C30 0.16731(17) 0.5333(4) 0.46098(7) 0.0269(7) Uani d . . 1
H H30 0.2093 0.5802 0.4694 0.032 Uiso calc U R 1
C C31 0.36815(15) 0.5288(4) 0.43115(6) 0.0193(7) Uani d . . 1
C C32 0.40870(16) 0.4473(4) 0.45633(7) 0.0239(7) Uani d . . 1
C C33 0.41103(16) 0.5078(4) 0.48665(7) 0.0262(7) Uani d . . 1
H H33 0.438 0.4539 0.5041 0.031 Uiso calc U R 1
C C34 0.37448(17) 0.6458(4) 0.49179(7) 0.0251(7) Uani d . . 1
H H34 0.3778 0.6878 0.5125 0.03 Uiso calc U R 1
C C35 0.33331(16) 0.7221(4) 0.46679(7) 0.0243(7) Uani d . . 1
H H35 0.3079 0.8154 0.4705 0.029 Uiso calc U R 1
C C36 0.32878(16) 0.6629(4) 0.43611(7) 0.0203(7) Uani d . . 1
C C37 0.44952(17) 0.3003(4) 0.45059(7) 0.0310(8) Uani d . . 1
H H37A 0.4731 0.2566 0.4708 0.046 Uiso calc U R 1
H H37B 0.4816 0.334 0.4378 0.046 Uiso calc U R 1
H H37C 0.4205 0.2147 0.4394 0.046 Uiso calc U R 1
C C38 0.28289(17) 0.7433(4) 0.40889(7) 0.0272(7) Uani d . . 1
H H38A 0.2567 0.8286 0.4169 0.041 Uiso calc U R 1
H H38B 0.2532 0.6599 0.3974 0.041 Uiso calc U R 1
H H38C 0.3089 0.7938 0.3947 0.041 Uiso calc U R 1
C C41 0.21743(14) 0.4291(4) 0.30541(6) 0.0158(6) Uani d . . 1
C C42 0.22620(15) 0.5919(4) 0.29556(6) 0.0175(6) Uani d . . 1
C C43 0.20194(15) 0.6333(4) 0.26443(7) 0.0200(7) Uani d . . 1
H H43 0.2071 0.7431 0.2576 0.024 Uiso calc U R 1
C C44 0.17021(15) 0.5180(4) 0.24299(7) 0.0214(7) Uani d . . 1
H H44 0.1529 0.5495 0.2218 0.026 Uiso calc U R 1
C C45 0.16386(16) 0.3571(4) 0.25253(7) 0.0218(7) Uani d . . 1
H H45 0.1426 0.2781 0.2377 0.026 Uiso calc U R 1
C C46 0.18815(15) 0.3089(4) 0.28364(7) 0.0176(6) Uani d . . 1
C C47 0.25878(16) 0.7197(4) 0.31870(7) 0.0212(7) Uani d . . 1
H H47A 0.264 0.8225 0.3075 0.032 Uiso calc U R 1
H H47B 0.3023 0.6797 0.3293 0.032 Uiso calc U R 1
H H47C 0.2312 0.7403 0.3344 0.032 Uiso calc U R 1
C C48 0.18359(16) 0.1303(4) 0.29286(7) 0.0242(7) Uani d . . 1
H H48A 0.2172 0.1071 0.3117 0.036 Uiso calc U R 1
H H48B 0.1911 0.0593 0.2755 0.036 Uiso calc U R 1
H H48C 0.1395 0.1083 0.2973 0.036 Uiso calc U R 1

loop_
_atom_site_aniso_label
_atom_site_aniso_U_11
_atom_site_aniso_U_22
_atom_site_aniso_U_33
_atom_site_aniso_U_12
_atom_site_aniso_U_13
_atom_site_aniso_U_23
Al1 0.0151(5) 0.0162(4) 0.0162(4) -0.0008(3) 0.0045(3) -0.0002(3)
Fe1 0.0148(3) 0.0207(3) 0.0162(2) 0.00402(19) 0.00491(19) 0.00145(18)
Fe2 0.0166(3) 0.0209(3) 0.0167(2) -0.0013(2) 0.00603(19) -0.00120(18)
N1 0.0138(13) 0.0179(13) 0.0154(11) -0.0018(10) 0.0046(10) -0.0010(9)
N2 0.0135(13) 0.0230(14) 0.0153(12) -0.0032(10) 0.0054(10) -0.0006(10)
N3 0.0144(13) 0.0183(13) 0.0161(12) -0.0042(10) 0.0057(10) -0.0007(9)
N4 0.0134(13) 0.0200(13) 0.0160(12) -0.0007(10) 0.0023(10) 0.0008(10)
C1 0.0118(15) 0.0178(15) 0.0211(15) 0.0000(12) 0.0020(12) -0.0005(11)
C2 0.0257(19) 0.0347(19) 0.0220(16) -0.0126(15) 0.0075(14) -0.0067(13)
C3 0.0160(16) 0.0133(14) 0.0184(14) -0.0016(12) 0.0042(12) -0.0007(11)
C4 0.0129(16) 0.0257(17) 0.0228(15) 0.0029(13) 0.0035(13) 0.0020(12)
C5 0.0231(18) 0.0232(18) 0.043(2) 0.0004(14) 0.0146(16) 0.0027(15)
C11 0.0141(15) 0.0172(15) 0.0182(14) 0.0049(12) 0.0076(12) 0.0036(11)
C12 0.0175(16) 0.0203(16) 0.0173(14) 0.0017(13) 0.0019(12) 0.0020(12)
C13 0.0228(17) 0.0244(17) 0.0177(14) 0.0071(14) 0.0052(13) 0.0052(12)
C14 0.0236(18) 0.0212(16) 0.0248(15) 0.0032(14) 0.0105(14) 0.0059(12)
C15 0.0162(16) 0.0179(16) 0.0246(15) -0.0002(13) 0.0068(13) 0.0023(12)
C16 0.0227(19) 0.0211(18) 0.061(2) 0.0009(15) 0.0041(17) 0.0148(16)
C17 0.046(2) 0.031(2) 0.0229(17) 0.0186(17) 0.0001(16) 0.0015(14)
C18 0.0230(19) 0.032(2) 0.051(2) 0.0121(16) 0.0193(17) 0.0141(17)
C19 0.026(2) 0.028(2) 0.046(2) 0.0122(16) -0.0130(17) -0.0102(16)
C20 0.039(2) 0.046(2) 0.0271(18) 0.0257(18) 0.0135(16) 0.0165(16)
C21 0.0162(16) 0.0181(15) 0.0183(14) 0.0030(12) 0.0067(12) 0.0002(11)
C22 0.0194(17) 0.0205(16) 0.0225(15) 0.0021(13) 0.0068(13) -0.0004(12)
C23 0.0226(18) 0.0186(16) 0.0294(17) -0.0006(13) 0.0114(14) 0.0033(13)
C24 0.0246(18) 0.0263(17) 0.0207(15) 0.0062(14) 0.0079(14) 0.0067(13)
C25 0.0155(16) 0.0226(17) 0.0221(15) -0.0004(13) 0.0044(13) 0.0015(12)
C26 0.0277(19) 0.0234(17) 0.0302(17) -0.0005(14) 0.0141(15) -0.0014(13)
C27 0.0229(18) 0.0230(17) 0.0252(16) 0.0022(14) 0.0069(14) -0.0019(13)
C28 0.0205(17) 0.0288(18) 0.0283(17) -0.0005(14) 0.0119(14) -0.0039(13)
C29 0.0280(19) 0.0356(19) 0.0178(15) 0.0010(15) 0.0082(14) -0.0079(13)
C30 0.0268(19) 0.0266(18) 0.0281(17) -0.0037(14) 0.0072(14) -0.0096(13)
C31 0.0185(16) 0.0232(17) 0.0174(14) -0.0077(13) 0.0063(12) -0.0050(12)
C32 0.0241(18) 0.0270(17) 0.0209(15) -0.0011(14) 0.0049(13) -0.0025(13)
C33 0.0291(19) 0.0286(18) 0.0192(15) -0.0002(15) 0.0005(14) 0.0009(13)
C34 0.032(2) 0.0289(18) 0.0156(15) -0.0033(15) 0.0076(14) -0.0033(12)
C35 0.0279(19) 0.0215(17) 0.0253(16) -0.0015(14) 0.0097(14) -0.0024(13)
C36 0.0221(17) 0.0205(16) 0.0194(15) -0.0028(13) 0.0065(13) -0.0007(12)
C37 0.029(2) 0.037(2) 0.0245(17) 0.0103(16) -0.0017(15) -0.0012(14)
C38 0.031(2) 0.0260(18) 0.0243(17) 0.0056(15) 0.0044(15) 0.0023(13)
C41 0.0126(15) 0.0213(16) 0.0131(13) 0.0029(12) 0.0017(11) 0.0001(11)
C42 0.0164(16) 0.0179(16) 0.0192(14) 0.0017(12) 0.0059(12) -0.0007(11)
C43 0.0198(17) 0.0183(16) 0.0233(15) 0.0027(13) 0.0072(13) 0.0063(12)
C44 0.0237(17) 0.0237(17) 0.0163(14) 0.0040(14) 0.0022(13) 0.0022(12)
C45 0.0211(17) 0.0236(17) 0.0198(15) 0.0024(13) 0.0015(13) -0.0056(12)
C46 0.0135(15) 0.0181(15) 0.0212(15) -0.0001(12) 0.0037(12) -0.0015(12)
C47 0.0244(18) 0.0144(15) 0.0255(15) 0.0028(13) 0.0064(13) 0.0023(12)
C48 0.0277(19) 0.0212(17) 0.0231(16) -0.0030(14) 0.0039(14) -0.0032(12)

loop_
_atom_type_symbol
_atom_type_description
_atom_type_scat_dispersion_real
_atom_type_scat_dispersion_imag
_atom_type_scat_source
C C 0.0181 0.0091 'International Tables Vol C Tables 4.2.6.8 and 6.1.1.4'
H H 0.0000 0.0000 'International Tables Vol C Tables 4.2.6.8 and 6.1.1.4'
N N 0.0311 0.0180 'International Tables Vol C Tables 4.2.6.8 and 6.1.1.4'
Al Al 0.2130 0.2455 'International Tables Vol C Tables 4.2.6.8 and 6.1.1.4'
Fe Fe -1.1336 3.1974 'International Tables Vol C Tables 4.2.6.8 and 6.1.1.4'

loop_
_geom_angle_atom_site_label_1
_geom_angle_atom_site_label_2
_geom_angle_atom_site_label_3
_geom_angle
N2 Al1 N4 123.09(11)
N2 Al1 C5 119.75(13)
N4 Al1 C5 117.16(13)
N2 Al1 N3 99.12(10)
N4 Al1 N3 66.84(10)
C5 Al1 N3 103.70(12)
N2 Al1 N1 66.50(9)
N4 Al1 N1 99.59(10)
C5 Al1 N1 104.68(12)
N3 Al1 N1 151.63(11)
N2 Al1 C3 116.43(10)
N4 Al1 C3 33.67(9)
C5 Al1 C3 112.85(12)
N3 Al1 C3 33.24(9)
N1 Al1 C3 129.92(10)
N2 Al1 C1 33.32(9)
N4 Al1 C1 115.23(10)
C5 Al1 C1 116.55(12)
N3 Al1 C1 128.47(10)
N1 Al1 C1 33.17(9)
C3 Al1 C1 130.60(10)
C13 Fe1 C20 159.39(15)
C13 Fe1 C17 108.23(13)
C20 Fe1 C17 67.47(13)
C13 Fe1 C16 123.44(14)
C20 Fe1 C16 40.22(15)
C17 Fe1 C16 40.28(14)
C13 Fe1 C14 40.40(12)
C20 Fe1 C14 158.24(15)
C17 Fe1 C14 125.94(13)
C16 Fe1 C14 160.94(14)
C13 Fe1 C19 158.63(15)
C20 Fe1 C19 40.38(15)
C17 Fe1 C19 67.49(13)
C16 Fe1 C19 67.81(14)
C14 Fe1 C19 123.85(14)
C13 Fe1 C12 40.85(11)
C20 Fe1 C12 122.46(14)
C17 Fe1 C12 120.73(14)
C16 Fe1 C12 105.65(13)
C14 Fe1 C12 68.37(12)
C19 Fe1 C12 159.80(14)
C13 Fe1 C18 122.99(13)
C20 Fe1 C18 67.60(14)
C17 Fe1 C18 39.90(14)
C16 Fe1 C18 67.58(14)
C14 Fe1 C18 110.40(13)
C19 Fe1 C18 40.28(14)
C12 Fe1 C18 156.84(13)
C13 Fe1 C15 68.38(12)
C20 Fe1 C15 121.67(13)
C17 Fe1 C15 163.00(14)
C16 Fe1 C15 155.66(14)
C14 Fe1 C15 40.82(11)
C19 Fe1 C15 109.20(13)
C12 Fe1 C15 68.40(12)
C18 Fe1 C15 126.84(14)
C13 Fe1 C11 68.57(11)
C20 Fe1 C11 106.45(12)
C17 Fe1 C11 155.33(14)
C16 Fe1 C11 119.60(13)
C14 Fe1 C11 68.47(11)
C19 Fe1 C11 124.36(13)
C12 Fe1 C11 40.74(11)
C18 Fe1 C11 162.08(14)
C15 Fe1 C11 40.57(11)
C24 Fe2 C30 119.56(13)
C24 Fe2 C23 40.71(12)
C30 Fe2 C23 155.68(12)
C24 Fe2 C25 40.80(11)
C30 Fe2 C25 105.57(13)
C23 Fe2 C25 68.61(12)
C24 Fe2 C29 105.35(13)
C30 Fe2 C29 40.81(12)
C23 Fe2 C29 120.73(13)
C25 Fe2 C29 121.69(12)
C24 Fe2 C26 156.24(14)
C30 Fe2 C26 40.78(12)
C23 Fe2 C26 162.20(13)
C25 Fe2 C26 121.60(12)
C29 Fe2 C26 68.35(13)
C24 Fe2 C27 160.64(13)
C30 Fe2 C27 67.97(13)
C23 Fe2 C27 125.81(13)
C25 Fe2 C27 158.26(12)
C29 Fe2 C27 67.86(12)
C26 Fe2 C27 40.09(12)
C24 Fe2 C28 122.88(13)
C30 Fe2 C28 68.16(13)
C23 Fe2 C28 108.14(13)
C25 Fe2 C28 158.48(12)
C29 Fe2 C28 40.26(12)
C26 Fe2 C28 67.96(13)
C27 Fe2 C28 40.41(12)
C24 Fe2 C22 68.29(12)
C30 Fe2 C22 160.93(12)
C23 Fe2 C22 40.75(11)
C25 Fe2 C22 68.19(12)
C29 Fe2 C22 157.87(13)
C26 Fe2 C22 125.89(12)
C27 Fe2 C22 110.77(12)
C28 Fe2 C22 124.14(13)
C24 Fe2 C21 68.03(11)
C30 Fe2 C21 123.32(12)
C23 Fe2 C21 68.33(11)
C25 Fe2 C21 40.20(11)
C29 Fe2 C21 158.68(13)
C26 Fe2 C21 109.08(12)
C27 Fe2 C21 124.73(11)
C28 Fe2 C21 160.20(12)
C22 Fe2 C21 40.51(11)
C1 N1 C11 127.2(3)
C1 N1 Al1 90.30(17)
C11 N1 Al1 142.29(19)
C1 N2 C31 122.0(2)
C1 N2 Al1 94.24(17)
C31 N2 Al1 143.6(2)
C3 N3 C21 126.0(3)
C3 N3 Al1 89.78(17)
C21 N3 Al1 142.6(2)
C3 N4 C41 122.6(2)
C3 N4 Al1 92.95(17)
C41 N4 Al1 143.11(19)
N1 C1 N2 109.0(2)
N1 C1 C2 127.0(3)
N2 C1 C2 124.0(3)
N1 C1 Al1 56.52(15)
N2 C1 Al1 52.44(14)
C2 C1 Al1 176.4(2)
C1 C2 H2A 109.5
C1 C2 H2B 109.5
H2A C2 H2B 109.5
C1 C2 H2C 109.5
H2A C2 H2C 109.5
H2B C2 H2C 109.5
N3 C3 N4 110.2(3)
N3 C3 C4 126.2(3)
N4 C3 C4 123.6(2)
N3 C3 Al1 56.98(15)
N4 C3 Al1 53.37(14)
C4 C3 Al1 176.2(2)
C3 C4 H4A 109.5
C3 C4 H4B 109.5
H4A C4 H4B 109.5
C3 C4 H4C 109.5
H4A C4 H4C 109.5
H4B C4 H4C 109.5
Al1 C5 H5A 109.5
Al1 C5 H5B 109.5
H5A C5 H5B 109.5
Al1 C5 H5C 109.5
H5A C5 H5C 109.5
H5B C5 H5C 109.5
N1 C11 C15 132.3(3)
N1 C11 C12 120.7(3)
C15 C11 C12 107.0(2)
N1 C11 Fe1 126.84(19)
C15 C11 Fe1 68.99(16)
C12 C11 Fe1 68.44(16)
C13 C12 C11 108.2(3)
C13 C12 Fe1 69.15(17)
C11 C12 Fe1 70.82(16)
C13 C12 H12 125.9
C11 C12 H12 125.9
Fe1 C12 H12 125.7
C14 C13 C12 108.4(3)
C14 C13 Fe1 70.14(17)
C12 C13 Fe1 70.01(16)
C14 C13 H13 125.8
C12 C13 H13 125.8
Fe1 C13 H13 125.7
C13 C14 C15 108.3(3)
C13 C14 Fe1 69.47(17)
C15 C14 Fe1 70.16(17)
C13 C14 H14 125.9
C15 C14 H14 125.9
Fe1 C14 H14 126.1
C14 C15 C11 108.1(3)
C14 C15 Fe1 69.02(17)
C11 C15 Fe1 70.43(16)
C14 C15 H15 126.0
C11 C15 H15 126.0
Fe1 C15 H15 126.1
C20 C16 C17 107.5(3)
C20 C16 Fe1 69.6(2)
C17 C16 Fe1 69.81(19)
C20 C16 H16 126.3
C17 C16 H16 126.3
Fe1 C16 H16 125.9
C18 C17 C16 108.7(3)
C18 C17 Fe1 70.5(2)
C16 C17 Fe1 69.9(2)
C18 C17 H17 125.7
C16 C17 H17 125.7
Fe1 C17 H17 125.5
C17 C18 C19 107.9(3)
C17 C18 Fe1 69.6(2)
C19 C18 Fe1 69.59(19)
C17 C18 H18 126.1
C19 C18 H18 126.1
Fe1 C18 H18 126.3
C20 C19 C18 107.5(3)
C20 C19 Fe1 69.42(19)
C18 C19 Fe1 70.13(19)
C20 C19 H19 126.2
C18 C19 H19 126.2
Fe1 C19 H19 125.8
C16 C20 C19 108.5(3)
C16 C20 Fe1 70.16(19)
C19 C20 Fe1 70.20(19)
C16 C20 H20 125.8
C19 C20 H20 125.8
Fe1 C20 H20 125.5
N3 C21 C25 123.4(3)
N3 C21 C22 129.3(3)
C25 C21 C22 107.1(2)
N3 C21 Fe2 132.3(2)
C25 C21 Fe2 68.11(16)
C22 C21 Fe2 68.56(16)
C23 C22 C21 108.1(3)
C23 C22 Fe2 68.85(17)
C21 C22 Fe2 70.92(17)
C23 C22 H22 125.9
C21 C22 H22 125.9
Fe2 C22 H22 125.9
C24 C23 C22 107.7(3)
C24 C23 Fe2 69.31(18)
C22 C23 Fe2 70.40(17)
C24 C23 H23 126.1
C22 C23 H23 126.1
Fe2 C23 H23 125.7
C23 C24 C25 108.5(3)
C23 C24 Fe2 69.98(18)
C25 C24 Fe2 70.12(17)
C23 C24 H24 125.8
C25 C24 H24 125.8
Fe2 C24 H24 125.7
C24 C25 C21 108.5(3)
C24 C25 Fe2 69.08(17)
C21 C25 Fe2 71.69(17)
C24 C25 H25 125.8
C21 C25 H25 125.8
Fe2 C25 H25 125.0
C27 C26 C30 107.6(3)
C27 C26 Fe2 70.09(18)
C30 C26 Fe2 68.87(18)
C27 C26 H26 126.2
C30 C26 H26 126.2
Fe2 C26 H26 126.4
C26 C27 C28 108.6(3)
C26 C27 Fe2 69.82(18)
C28 C27 Fe2 69.88(18)
C26 C27 H27 125.7
C28 C27 H27 125.7
Fe2 C27 H27 126.2
C29 C28 C27 107.8(3)
C29 C28 Fe2 69.38(18)
C27 C28 Fe2 69.71(18)
C29 C28 H28 126.1
C27 C28 H28 126.1
Fe2 C28 H28 126.4
C28 C29 C30 108.0(3)
C28 C29 Fe2 70.36(17)
C30 C29 Fe2 69.12(17)
C28 C29 H29 126.0
C30 C29 H29 126.0
Fe2 C29 H29 126.1
C29 C30 C26 108.0(3)
C29 C30 Fe2 70.06(18)
C26 C30 Fe2 70.35(18)
C29 C30 H30 126.0
C26 C30 H30 126.0
Fe2 C30 H30 125.2
C36 C31 C32 121.5(3)
C36 C31 N2 119.1(3)
C32 C31 N2 119.4(3)
C33 C32 C31 118.2(3)
C33 C32 C37 121.1(3)
C31 C32 C37 120.8(3)
C34 C33 C32 120.9(3)
C34 C33 H33 119.5
C32 C33 H33 119.5
C35 C34 C33 120.2(3)
C35 C34 H34 119.9
C33 C34 H34 119.9
C34 C35 C36 120.4(3)
C34 C35 H35 119.8
C36 C35 H35 119.8
C35 C36 C31 118.7(3)
C35 C36 C38 120.6(3)
C31 C36 C38 120.7(3)
C32 C37 H37A 109.5
C32 C37 H37B 109.5
H37A C37 H37B 109.5
C32 C37 H37C 109.5
H37A C37 H37C 109.5
H37B C37 H37C 109.5
C36 C38 H38A 109.5
C36 C38 H38B 109.5
H38A C38 H38B 109.5
C36 C38 H38C 109.5
H38A C38 H38C 109.5
H38B C38 H38C 109.5
C46 C41 C42 120.6(3)
C46 C41 N4 120.3(3)
C42 C41 N4 119.0(2)
C43 C42 C41 118.6(3)
C43 C42 C47 120.7(3)
C41 C42 C47 120.7(3)
C42 C43 C44 121.4(3)
C42 C43 H43 119.3
C44 C43 H43 119.3
C45 C44 C43 119.7(3)
C45 C44 H44 120.2
C43 C44 H44 120.2
C44 C45 C46 121.0(3)
C44 C45 H45 119.5
C46 C45 H45 119.5
C45 C46 C41 118.5(3)
C45 C46 C48 119.6(3)
C41 C46 C48 121.9(3)
C42 C47 H47A 109.5
C42 C47 H47B 109.5
H47A C47 H47B 109.5
C42 C47 H47C 109.5
H47A C47 H47C 109.5
H47B C47 H47C 109.5
C46 C48 H48A 109.5
C46 C48 H48B 109.5
H48A C48 H48B 109.5
C46 C48 H48C 109.5
H48A C48 H48C 109.5
H48B C48 H48C 109.5

loop_
_geom_bond_atom_site_label_1
_geom_bond_atom_site_label_2
_geom_bond_distance
Al1 N2 1.934(2)
Al1 N4 1.944(2)
Al1 C5 1.964(3)
Al1 N3 2.028(2)
Al1 N1 2.029(2)
Al1 C3 2.419(3)
Al1 C1 2.433(3)
Fe1 C13 2.037(3)
Fe1 C20 2.037(3)
Fe1 C17 2.043(3)
Fe1 C16 2.044(3)
Fe1 C14 2.046(3)
Fe1 C19 2.048(3)
Fe1 C12 2.048(3)
Fe1 C18 2.055(3)
Fe1 C15 2.061(3)
Fe1 C11 2.080(3)
Fe2 C24 2.036(3)
Fe2 C30 2.038(3)
Fe2 C23 2.044(3)
Fe2 C25 2.049(3)
Fe2 C29 2.050(3)
Fe2 C26 2.057(3)
Fe2 C27 2.061(3)
Fe2 C28 2.063(3)
Fe2 C22 2.065(3)
Fe2 C21 2.097(3)
N1 C1 1.331(3)
N1 C11 1.392(3)
N2 C1 1.340(3)
N2 C31 1.427(3)
N3 C3 1.326(4)
N3 C21 1.395(3)
N4 C3 1.343(4)
N4 C41 1.426(3)
C1 C2 1.492(4)
C2 H2A 0.98
C2 H2B 0.98
C2 H2C 0.98
C3 C4 1.499(4)
C4 H4A 0.98
C4 H4B 0.98
C4 H4C 0.98
C5 H5A 0.98
C5 H5B 0.98
C5 H5C 0.98
C11 C15 1.436(4)
C11 C12 1.437(4)
C12 C13 1.426(4)
C12 H12 0.95
C13 C14 1.410(4)
C13 H13 0.95
C14 C15 1.432(4)
C14 H14 0.95
C15 H15 0.95
C16 C20 1.403(5)
C16 C17 1.407(5)
C16 H16 0.95
C17 C18 1.398(5)
C17 H17 0.95
C18 C19 1.413(5)
C18 H18 0.95
C19 C20 1.410(5)
C19 H19 0.95
C20 H20 0.95
C21 C25 1.426(4)
C21 C22 1.441(4)
C22 C23 1.431(4)
C22 H22 0.95
C23 C24 1.419(4)
C23 H23 0.95
C24 C25 1.424(4)
C24 H24 0.95
C25 H25 0.95
C26 C27 1.411(4)
C26 C30 1.427(4)
C26 H26 0.95
C27 C28 1.424(4)
C27 H27 0.95
C28 C29 1.415(4)
C28 H28 0.95
C29 C30 1.425(4)
C29 H29 0.95
C30 H30 0.95
C31 C36 1.397(4)
C31 C32 1.402(4)
C32 C33 1.392(4)
C32 C37 1.506(4)
C33 C34 1.390(4)
C33 H33 0.95
C34 C35 1.383(4)
C34 H34 0.95
C35 C36 1.397(4)
C35 H35 0.95
C36 C38 1.506(4)
C37 H37A 0.98
C37 H37B 0.98
C37 H37C 0.98
C38 H38A 0.98
C38 H38B 0.98
C38 H38C 0.98
C41 C46 1.406(4)
C41 C42 1.408(4)
C42 C43 1.383(4)
C42 C47 1.504(4)
C43 C44 1.387(4)
C43 H43 0.95
C44 C45 1.380(4)
C44 H44 0.95
C45 C46 1.397(4)
C45 H45 0.95
C46 C48 1.509(4)
C47 H47A 0.98
C47 H47B 0.98
C47 H47C 0.98
C48 H48A 0.98
C48 H48B 0.98
C48 H48C 0.98

loop_
_geom_torsion_atom_site_label_1
_geom_torsion_atom_site_label_2
_geom_torsion_atom_site_label_3
_geom_torsion_atom_site_label_4
_geom_torsion
C11 N1 C1 N2 -175.9(3)
Al1 N1 C1 N2 -0.1(2)
C11 N1 C1 C2 4.8(5)
Al1 N1 C1 C2 -179.4(3)
C11 N1 C1 Al1 -175.8(3)
C31 N2 C1 N1 -175.8(3)
Al1 N2 C1 N1 0.1(2)
C31 N2 C1 C2 3.5(4)
Al1 N2 C1 C2 179.4(3)
C31 N2 C1 Al1 -175.9(3)
C21 N3 C3 N4 -172.4(2)
Al1 N3 C3 N4 -4.4(2)
C21 N3 C3 C4 9.4(5)
Al1 N3 C3 C4 177.5(3)
C21 N3 C3 Al1 -168.1(3)
C41 N4 C3 N3 174.2(2)
Al1 N4 C3 N3 4.6(2)
C41 N4 C3 C4 -7.6(4)
Al1 N4 C3 C4 -177.2(2)
C41 N4 C3 Al1 169.6(3)
C1 N1 C11 C15 1.3(5)
Al1 N1 C11 C15 -171.7(2)
C1 N1 C11 C12 -179.4(3)
Al1 N1 C11 C12 7.5(5)
C1 N1 C11 Fe1 95.7(3)
Al1 N1 C11 Fe1 -77.4(4)
N1 C11 C12 C13 179.7(2)
C15 C11 C12 C13 -0.8(3)
Fe1 C11 C12 C13 -59.2(2)
N1 C11 C12 Fe1 -121.0(3)
C15 C11 C12 Fe1 58.41(19)
C11 C12 C13 C14 0.5(3)
Fe1 C12 C13 C14 -59.8(2)
C11 C12 C13 Fe1 60.3(2)
C12 C13 C14 C15 0.1(3)
Fe1 C13 C14 C15 -59.6(2)
C12 C13 C14 Fe1 59.8(2)
C13 C14 C15 C11 -0.6(3)
Fe1 C14 C15 C11 -59.8(2)
C13 C14 C15 Fe1 59.2(2)
N1 C11 C15 C14 -179.8(3)
C12 C11 C15 C14 0.9(3)
Fe1 C11 C15 C14 59.0(2)
N1 C11 C15 Fe1 121.3(3)
C12 C11 C15 Fe1 -58.07(19)
C20 C16 C17 C18 0.4(4)
Fe1 C16 C17 C18 60.1(2)
C20 C16 C17 Fe1 -59.7(2)
C16 C17 C18 C19 -0.4(4)
Fe1 C17 C18 C19 59.3(2)
C16 C17 C18 Fe1 -59.7(2)
C17 C18 C19 C20 0.3(4)
Fe1 C18 C19 C20 59.6(2)
C17 C18 C19 Fe1 -59.3(2)
C17 C16 C20 C19 -0.2(4)
Fe1 C16 C20 C19 -60.0(2)
C17 C16 C20 Fe1 59.8(2)
C18 C19 C20 C16 -0.1(4)
Fe1 C19 C20 C16 60.0(2)
C18 C19 C20 Fe1 -60.1(2)
C3 N3 C21 C25 -160.5(3)
Al1 N3 C21 C25 39.4(5)
C3 N3 C21 C22 25.3(5)
Al1 N3 C21 C22 -134.8(3)
C3 N3 C21 Fe2 -70.7(4)
Al1 N3 C21 Fe2 129.1(3)
N3 C21 C22 C23 173.2(3)
C25 C21 C22 C23 -1.7(3)
Fe2 C21 C22 C23 -59.0(2)
N3 C21 C22 Fe2 -127.8(3)
C25 C21 C22 Fe2 57.3(2)
C21 C22 C23 C24 0.8(3)
Fe2 C22 C23 C24 -59.5(2)
C21 C22 C23 Fe2 60.3(2)
C22 C23 C24 C25 0.4(4)
Fe2 C23 C24 C25 -59.8(2)
C22 C23 C24 Fe2 60.2(2)
C23 C24 C25 C21 -1.5(3)
Fe2 C24 C25 C21 -61.2(2)
C23 C24 C25 Fe2 59.7(2)
N3 C21 C25 C24 -173.3(3)
C22 C21 C25 C24 1.9(3)
Fe2 C21 C25 C24 59.5(2)
N3 C21 C25 Fe2 127.1(3)
C22 C21 C25 Fe2 -57.6(2)
C30 C26 C27 C28 0.5(4)
Fe2 C26 C27 C28 59.3(2)
C30 C26 C27 Fe2 -58.8(2)
C26 C27 C28 C29 -0.2(4)
Fe2 C27 C28 C29 59.1(2)
C26 C27 C28 Fe2 -59.3(2)
C27 C28 C29 C30 -0.2(4)
Fe2 C28 C29 C30 59.1(2)
C27 C28 C29 Fe2 -59.3(2)
C28 C29 C30 C26 0.5(4)
Fe2 C29 C30 C26 60.4(2)
C28 C29 C30 Fe2 -59.9(2)
C27 C26 C30 C29 -0.6(4)
Fe2 C26 C30 C29 -60.2(2)
C27 C26 C30 Fe2 59.6(2)
C1 N2 C31 C36 85.0(4)
Al1 N2 C31 C36 -88.2(4)
C1 N2 C31 C32 -96.4(4)
Al1 N2 C31 C32 90.4(4)
C36 C31 C32 C33 -2.6(5)
N2 C31 C32 C33 178.8(3)
C36 C31 C32 C37 178.5(3)
N2 C31 C32 C37 -0.1(5)
C31 C32 C33 C34 -0.4(5)
C37 C32 C33 C34 178.5(3)
C32 C33 C34 C35 2.2(5)
C33 C34 C35 C36 -1.0(5)
C34 C35 C36 C31 -2.0(5)
C34 C35 C36 C38 178.7(3)
C32 C31 C36 C35 3.8(5)
N2 C31 C36 C35 -177.6(3)
C32 C31 C36 C38 -176.8(3)
N2 C31 C36 C38 1.8(4)
C3 N4 C41 C46 -66.1(4)
Al1 N4 C41 C46 96.4(4)
C3 N4 C41 C42 116.3(3)
Al1 N4 C41 C42 -81.2(4)
C46 C41 C42 C43 3.7(4)
N4 C41 C42 C43 -178.6(3)
C46 C41 C42 C47 -178.7(3)
N4 C41 C42 C47 -1.1(4)
C41 C42 C43 C44 -0.7(5)
C47 C42 C43 C44 -178.3(3)
C42 C43 C44 C45 -1.6(5)
C43 C44 C45 C46 0.9(5)
C44 C45 C46 C41 2.1(5)
C44 C45 C46 C48 -176.8(3)
C42 C41 C46 C45 -4.4(4)
N4 C41 C46 C45 178.0(3)
C42 C41 C46 C48 174.4(3)
N4 C41 C46 C48 -3.1(4)
